data_1555791
loop_
_publ_author_name
'Kong, Jiahui'
'Zhang, Qiong'
'Savage, Mathew'
'Li, Minzhi'
'Li, Xin'
'Yang, Sihai'
'Liang, Xu'
'Zhu, Weihua'
'\%Agren, Hans'
'Xie, Yongshu'

_publ_section_title
;
 Tetra- and Octapyrroles Synthesized from Confusion and Fusion Approaches.
;
_journal_issue 19
_journal_name_full 'Organic letters'
_journal_page_first 5046
_journal_page_last 5049
_journal_paper_doi 10.1021/acs.orglett.6b02495
_journal_volume 18
_journal_year 2016
_chemical_formula_sum 'C43 H19 Cl2 F15 N4 Ni O2'
_chemical_formula_weight 1038.23
_space_group_IT_number 2
_space_group_name_Hall '-P 1'
_space_group_name_H-M_alt 'P -1'
_symmetry_cell_setting triclinic
_symmetry_space_group_name_H-M 'P -1'
_atom_sites_solution_hydrogens geom
_atom_sites_solution_primary direct
_atom_sites_solution_secondary difmap
_audit_creation_method SHELXL-97
_cell_angle_alpha 95.1030(10)
_cell_angle_beta 107.136(2)
_cell_angle_gamma 114.829(3)
_cell_formula_units_Z 2
_cell_length_a 12.7733(12)
_cell_length_b 12.9992(13)
_cell_length_c 14.5801(17)
_cell_measurement_reflns_used 1373
_cell_measurement_temperature 293(2)
_cell_measurement_theta_max 46.0860
_cell_measurement_theta_min 3.8580
_cell_volume 2035.5(4)
_computing_cell_refinement 'Bruker FRAMBO'
_computing_data_collection 'Bruker FRAMBO'
_computing_data_reduction 'Bruker SAINT'
_computing_molecular_graphics 'Bruker SHELXTL'
_computing_publication_material 'Bruker SHELXTL'
_computing_structure_refinement 'SHELXL-97 (Sheldrick, 1997)'
_computing_structure_solution 'SHELXS-97 (Sheldrick, 1990)'
_diffrn_ambient_temperature 293(2)
_diffrn_measured_fraction_theta_full 0.998
_diffrn_measured_fraction_theta_max 0.998
_diffrn_measurement_device_type 'CCD area detector'
_diffrn_measurement_method 'phi and omega scans'
_diffrn_radiation_monochromator graphite
_diffrn_radiation_source 'fine-focus sealed tube'
_diffrn_radiation_type CuK\a
_diffrn_radiation_wavelength 1.54178
_diffrn_reflns_av_R_equivalents 0.0947
_diffrn_reflns_av_sigmaI/netI 0.1906
_diffrn_reflns_limit_h_max 15
_diffrn_reflns_limit_h_min -10
_diffrn_reflns_limit_k_max 15
_diffrn_reflns_limit_k_min -15
_diffrn_reflns_limit_l_max 17
_diffrn_reflns_limit_l_min -16
_diffrn_reflns_number 12597
_diffrn_reflns_theta_full 66.20
_diffrn_reflns_theta_max 66.20
_diffrn_reflns_theta_min 3.27
_exptl_absorpt_coefficient_mu 2.937
_exptl_absorpt_correction_T_max 0.7578
_exptl_absorpt_correction_T_min 0.4728
_exptl_absorpt_correction_type multi-scan
_exptl_absorpt_process_details sadabs
_exptl_crystal_density_diffrn 1.694
_exptl_crystal_density_meas 1.694
_exptl_crystal_density_method 'not measured'
_exptl_crystal_description block
_exptl_crystal_F_000 1036
_exptl_crystal_size_max 0.30
_exptl_crystal_size_mid 0.21
_exptl_crystal_size_min 0.10
_refine_diff_density_max 0.616
_refine_diff_density_min -0.548
_refine_diff_density_rms 0.082
_refine_ls_extinction_coef 0.00044(7)
_refine_ls_extinction_expression Fc^*^=kFc[1+0.001xFc^2^\l^3^/sin(2\q)]^-1/4^
_refine_ls_extinction_method SHELXL
_refine_ls_goodness_of_fit_ref 1.061
_refine_ls_hydrogen_treatment mixed
_refine_ls_matrix_type full
_refine_ls_number_parameters 607
_refine_ls_number_reflns 7127
_refine_ls_number_restraints 0
_refine_ls_restrained_S_all 1.061
_refine_ls_R_factor_all 0.2027
_refine_ls_R_factor_gt 0.0927
_refine_ls_shift/su_max 0.001
_refine_ls_shift/su_mean 0.000
_refine_ls_structure_factor_coef Fsqd
_refine_ls_weighting_details 'calc w=1/[\s^2^(Fo^2^)+(0.0127P)^2^+0.0000P] where P=(Fo^2^+2Fc^2^)/3'
_refine_ls_weighting_scheme calc
_refine_ls_wR_factor_gt 0.1486
_refine_ls_wR_factor_ref 0.1916
_reflns_number_gt 2482
_reflns_number_total 7127
_reflns_threshold_expression >2sigma(I)
_cod_data_source_file ol6b02495_si_003.cif
_cod_data_source_block 141123i
_cod_depositor_comments
;
The following automatic conversions were performed:

data item '_symmetry_cell_setting' value 'Triclinic' was changed to
'triclinic' in accordance with the
/home/saulius/struct/COD-crude-data/automatic-downloads/DataCite-retrospective/ACS/depositions/lib/dictionaries/cif_core.dic
dictionary named 'cif_core.dic' version 2.4.2 last updated on
2011-04-26.

Automatic conversion script
Id: cif_fix_values 6909 2019-04-08 15:41:33Z antanas 
;
_cod_original_sg_symbol_H-M P-1
_cod_database_code 1555791

loop_
_symmetry_equiv_pos_as_xyz
'x, y, z'
'-x, -y, -z'

loop_
_atom_site_label
_atom_site_type_symbol
_atom_site_fract_x
_atom_site_fract_y
_atom_site_fract_z
_atom_site_U_iso_or_equiv
_atom_site_adp_type
_atom_site_occupancy
_atom_site_symmetry_multiplicity
_atom_site_calc_flag
_atom_site_refinement_flags
Ni1 Ni 0.54448(14) 0.71329(15) 0.11742(12) 0.0555(5) Uani 1 1 d .
Cl1 Cl 0.2520(6) 0.1421(4) 0.1713(4) 0.227(3) Uani 1 1 d .
Cl2 Cl 0.0852(4) -0.0877(4) 0.0503(3) 0.1733(19) Uani 1 1 d .
F1 F 0.9639(5) 0.7607(4) 0.1998(4) 0.0695(17) Uani 1 1 d .
F2 F 1.2110(5) 0.8556(5) 0.2663(4) 0.087(2) Uani 1 1 d .
F3 F 1.3522(5) 1.0641(5) 0.4000(4) 0.0815(19) Uani 1 1 d .
F4 F 1.2434(5) 1.1687(5) 0.4791(4) 0.090(2) Uani 1 1 d .
F5 F 0.9950(5) 1.0708(5) 0.4189(4) 0.0769(18) Uani 1 1 d .
F6 F 0.8971(5) 0.6661(5) 0.5475(4) 0.0737(18) Uani 1 1 d .
F7 F 1.0441(5) 0.5845(6) 0.6490(4) 0.093(2) Uani 1 1 d .
F8 F 0.9592(6) 0.3508(6) 0.6309(4) 0.100(2) Uani 1 1 d .
F9 F 0.7245(6) 0.2013(5) 0.5095(5) 0.105(2) Uani 1 1 d .
F10 F 0.5800(5) 0.2788(5) 0.3995(4) 0.0777(18) Uani 1 1 d .
F11 F 0.4850(5) 0.7414(4) 0.4068(4) 0.0645(16) Uani 1 1 d .
F12 F 0.5880(6) 0.9683(5) 0.4084(5) 0.099(2) Uani 1 1 d .
F13 F 0.5190(6) 1.0407(5) 0.2449(5) 0.096(2) Uani 1 1 d .
F14 F 0.3490(5) 0.8806(5) 0.0740(4) 0.086(2) Uani 1 1 d .
F15 F 0.2511(5) 0.6544(5) 0.0665(4) 0.0676(16) Uani 1 1 d .
N1 N 0.6566(6) 0.8717(7) 0.1443(5) 0.051(2) Uani 1 1 d .
N2 N 0.6312(6) 0.7092(6) 0.2489(5) 0.0440(18) Uani 1 1 d .
N3 N 0.4948(6) 0.5463(6) 0.3073(5) 0.0450(18) Uani 1 1 d .
N4 N 0.0887(8) 0.5553(8) 0.1792(6) 0.081(3) Uani 1 1 d .
H4 H 0.1123 0.6286 0.1986 0.097 Uiso 1 1 calc R
O1 O 0.4409(6) 0.5565(5) 0.0936(4) 0.0557(17) Uani 1 1 d .
O2 O 0.4702(6) 0.7221(6) -0.0106(5) 0.067(2) Uani 1 1 d .
C1 C 0.6383(9) 0.9528(9) 0.0996(7) 0.067(3) Uani 1 1 d .
H1 H 0.5629 0.9413 0.0550 0.081 Uiso 1 1 calc R
C2 C 0.7513(9) 1.0577(9) 0.1313(7) 0.075(3) Uani 1 1 d .
H2 H 0.7623 1.1276 0.1138 0.090 Uiso 1 1 calc R
C3 C 0.8424(9) 1.0377(9) 0.1930(7) 0.071(3) Uani 1 1 d .
H3 H 0.9265 1.0905 0.2225 0.085 Uiso 1 1 calc R
C4 C 0.7845(8) 0.9229(8) 0.2028(7) 0.054(3) Uani 1 1 d .
C5 C 0.8350(8) 0.8627(8) 0.2611(6) 0.048(2) Uani 1 1 d .
C6 C 0.7623(8) 0.7612(8) 0.2841(6) 0.046(2) Uani 1 1 d .
C7 C 0.8071(8) 0.7031(7) 0.3509(6) 0.046(2) Uani 1 1 d .
H7 H 0.8891 0.7196 0.3821 0.056 Uiso 1 1 calc R
C8 C 0.7043(8) 0.6176(8) 0.3602(6) 0.044(2) Uani 1 1 d .
C9 C 0.5996(8) 0.6259(8) 0.2963(6) 0.045(2) Uani 1 1 d .
C10 C 0.6599(8) 0.5230(7) 0.4064(6) 0.044(2) Uani 1 1 d .
C11 C 0.5328(8) 0.4811(8) 0.3718(6) 0.050(2) Uani 1 1 d .
C12 C 0.4211(8) 0.3950(8) 0.3792(7) 0.056(3) Uani 1 1 d .
H12 H 0.4164 0.3398 0.4164 0.067 Uiso 1 1 calc R
C13 C 0.3250(8) 0.4074(8) 0.3235(7) 0.056(3) Uani 1 1 d .
H13 H 0.2427 0.3587 0.3142 0.067 Uiso 1 1 calc R
C14 C 0.3651(8) 0.5070(8) 0.2794(6) 0.048(2) Uani 1 1 d .
C15 C 0.3006(8) 0.5625(7) 0.2371(6) 0.045(2) Uani 1 1 d .
C16 C 0.1670(8) 0.4998(8) 0.1932(7) 0.052(2) Uani 1 1 d .
C17 C 0.0858(8) 0.3794(8) 0.1501(7) 0.066(3) Uani 1 1 d .
H17 H 0.1078 0.3197 0.1482 0.079 Uiso 1 1 calc R
C18 C -0.0324(9) 0.3674(10) 0.1114(8) 0.074(3) Uani 1 1 d .
H18 H -0.1037 0.2971 0.0775 0.089 Uiso 1 1 calc R
C19 C -0.0300(8) 0.4693(9) 0.1293(7) 0.058(3) Uani 1 1 d .
H19 H -0.0994 0.4812 0.1105 0.069 Uiso 1 1 calc R
C20 C 0.9719(8) 0.9136(8) 0.3062(6) 0.043(2) Uani 1 1 d .
C21 C 1.0309(9) 0.8622(8) 0.2717(7) 0.055(2) Uani 1 1 d .
C22 C 1.1580(9) 0.9112(9) 0.3051(7) 0.055(3) Uani 1 1 d .
C23 C 1.2301(8) 1.0147(8) 0.3726(7) 0.054(3) Uani 1 1 d .
C24 C 1.1738(9) 1.0671(8) 0.4102(7) 0.061(3) Uani 1 1 d .
C25 C 1.0443(9) 1.0151(8) 0.3763(7) 0.055(3) Uani 1 1 d .
C26 C 0.7319(9) 0.4759(8) 0.4679(7) 0.051(2) Uani 1 1 d .
C27 C 0.8528(9) 0.5510(9) 0.5341(7) 0.054(3) Uani 1 1 d .
C28 C 0.9288(10) 0.5071(11) 0.5877(8) 0.072(3) Uani 1 1 d .
C29 C 0.8857(10) 0.3923(10) 0.5791(8) 0.064(3) Uani 1 1 d .
C30 C 0.7677(11) 0.3150(9) 0.5179(8) 0.070(3) Uani 1 1 d .
C31 C 0.6926(10) 0.3565(9) 0.4607(8) 0.061(3) Uani 1 1 d .
C32 C 0.3637(8) 0.6873(8) 0.2376(7) 0.043(2) Uani 1 1 d .
C33 C 0.4502(8) 0.7731(8) 0.3206(7) 0.049(2) Uani 1 1 d .
C34 C 0.5051(9) 0.8906(9) 0.3258(8) 0.059(3) Uani 1 1 d .
C35 C 0.4686(10) 0.9269(9) 0.2423(8) 0.064(3) Uani 1 1 d .
C36 C 0.3853(9) 0.8479(9) 0.1599(8) 0.057(3) Uani 1 1 d .
C37 C 0.3329(8) 0.7296(9) 0.1533(7) 0.053(3) Uani 1 1 d .
C38 C 0.2920(9) 0.3588(9) 0.0158(7) 0.091(4) Uani 1 1 d .
H38A H 0.3435 0.3446 0.0705 0.136 Uiso 1 1 calc R
H38B H 0.2745 0.3080 -0.0447 0.136 Uiso 1 1 calc R
H38C H 0.2157 0.3440 0.0245 0.136 Uiso 1 1 calc R
C39 C 0.3598(9) 0.4869(10) 0.0114(8) 0.063(3) Uani 1 1 d .
C40 C 0.3291(9) 0.5171(9) -0.0801(8) 0.066(3) Uani 1 1 d .
H40 H 0.2712 0.4596 -0.1374 0.079 Uiso 1 1 calc R
C41 C 0.3853(9) 0.6314(10) -0.0835(8) 0.065(3) Uani 1 1 d .
C42 C 0.3556(10) 0.6683(10) -0.1795(7) 0.099(4) Uani 1 1 d .
H42A H 0.3353 0.7307 -0.1703 0.148 Uiso 1 1 calc R
H42B H 0.2862 0.6030 -0.2302 0.148 Uiso 1 1 calc R
H42C H 0.4263 0.6945 -0.1990 0.148 Uiso 1 1 calc R
C43 C 0.1921(15) 0.0584(12) 0.0634(11) 0.173(8) Uani 1 1 d .
H43A H 0.2584 0.0582 0.0441 0.207 Uiso 1 1 calc R
H43B H 0.1504 0.0911 0.0176 0.207 Uiso 1 1 calc R

loop_
_atom_site_aniso_label
_atom_site_aniso_U_11
_atom_site_aniso_U_22
_atom_site_aniso_U_33
_atom_site_aniso_U_23
_atom_site_aniso_U_13
_atom_site_aniso_U_12
Ni1 0.0494(11) 0.0647(12) 0.0528(11) 0.0188(9) 0.0166(8) 0.0277(9)
Cl1 0.352(8) 0.146(5) 0.118(4) 0.019(4) 0.068(5) 0.075(5)
Cl2 0.199(5) 0.155(5) 0.151(4) 0.037(4) 0.070(4) 0.066(4)
F1 0.055(4) 0.055(4) 0.080(4) -0.005(3) 0.016(3) 0.019(3)
F2 0.047(4) 0.092(5) 0.110(5) -0.002(4) 0.024(4) 0.030(3)
F3 0.037(3) 0.099(5) 0.085(5) 0.010(4) 0.015(3) 0.019(3)
F4 0.062(4) 0.075(4) 0.086(5) -0.022(4) 0.009(4) 0.011(3)
F5 0.065(4) 0.073(4) 0.080(4) 0.001(3) 0.021(3) 0.029(3)
F6 0.069(4) 0.056(4) 0.075(4) 0.021(3) 0.005(3) 0.025(3)
F7 0.067(4) 0.117(6) 0.082(5) 0.030(4) -0.002(4) 0.050(4)
F8 0.119(6) 0.128(6) 0.091(5) 0.040(5) 0.024(4) 0.099(5)
F9 0.146(7) 0.064(4) 0.109(6) 0.036(4) 0.024(5) 0.064(5)
F10 0.092(5) 0.050(4) 0.083(5) 0.022(3) 0.023(4) 0.031(3)
F11 0.063(4) 0.055(3) 0.050(3) 0.010(3) 0.001(3) 0.019(3)
F12 0.099(5) 0.059(4) 0.083(5) 0.003(4) 0.006(4) 0.009(4)
F13 0.113(6) 0.068(5) 0.111(6) 0.036(4) 0.041(5) 0.042(4)
F14 0.090(5) 0.100(5) 0.097(5) 0.057(4) 0.037(4) 0.062(4)
F15 0.054(4) 0.092(5) 0.043(3) 0.009(3) -0.001(3) 0.036(3)
N1 0.037(4) 0.064(5) 0.057(5) 0.028(4) 0.014(4) 0.027(4)
N2 0.037(4) 0.046(4) 0.050(5) 0.019(4) 0.015(4) 0.021(4)
N3 0.041(4) 0.049(4) 0.046(5) 0.018(4) 0.015(4) 0.021(4)
N4 0.064(6) 0.082(7) 0.083(7) 0.009(6) 0.015(6) 0.033(6)
O1 0.053(4) 0.059(4) 0.053(4) 0.013(3) 0.016(3) 0.026(4)
O2 0.054(4) 0.084(5) 0.059(5) 0.022(4) 0.018(4) 0.030(4)
C1 0.057(7) 0.069(7) 0.070(8) 0.022(6) 0.020(6) 0.026(6)
C2 0.067(8) 0.068(8) 0.080(8) 0.029(7) 0.012(7) 0.031(6)
C3 0.057(7) 0.063(7) 0.072(8) 0.030(6) 0.013(6) 0.014(6)
C4 0.048(6) 0.056(6) 0.060(7) 0.021(5) 0.021(5) 0.024(5)
C5 0.043(6) 0.051(6) 0.052(6) 0.020(5) 0.015(5) 0.024(5)
C6 0.037(5) 0.055(6) 0.047(6) 0.014(5) 0.013(4) 0.024(5)
C7 0.040(5) 0.053(6) 0.050(6) 0.012(5) 0.015(5) 0.026(5)
C8 0.042(5) 0.049(6) 0.040(5) 0.012(4) 0.006(4) 0.026(5)
C9 0.042(5) 0.046(5) 0.047(6) 0.015(5) 0.016(5) 0.021(5)
C10 0.038(5) 0.046(5) 0.049(6) 0.014(4) 0.014(5) 0.023(4)
C11 0.050(6) 0.049(6) 0.048(6) 0.015(5) 0.021(5) 0.020(5)
C12 0.058(6) 0.048(6) 0.061(7) 0.016(5) 0.021(5) 0.023(5)
C13 0.044(6) 0.052(6) 0.064(7) 0.016(5) 0.021(5) 0.013(5)
C14 0.036(5) 0.049(6) 0.054(6) 0.003(5) 0.013(5) 0.021(5)
C15 0.043(5) 0.047(5) 0.048(6) 0.011(5) 0.014(5) 0.027(5)
C16 0.033(5) 0.062(7) 0.060(6) 0.014(5) 0.013(5) 0.025(5)
C17 0.047(6) 0.053(6) 0.072(8) 0.003(6) 0.005(6) 0.013(5)
C18 0.038(6) 0.077(8) 0.081(8) 0.024(7) 0.004(6) 0.016(6)
C19 0.025(5) 0.075(7) 0.067(7) 0.012(6) 0.009(5) 0.024(5)
C20 0.038(5) 0.046(5) 0.052(6) 0.023(5) 0.020(5) 0.020(4)
C21 0.048(6) 0.051(6) 0.057(7) 0.008(5) 0.014(5) 0.021(5)
C22 0.044(6) 0.061(7) 0.069(7) 0.012(6) 0.025(5) 0.029(5)
C23 0.038(6) 0.053(6) 0.065(7) 0.008(5) 0.015(5) 0.018(5)
C24 0.046(6) 0.048(6) 0.066(7) 0.003(5) 0.013(6) 0.010(5)
C25 0.047(6) 0.055(6) 0.060(7) 0.011(5) 0.019(5) 0.023(5)
C26 0.056(6) 0.054(6) 0.051(6) 0.021(5) 0.018(5) 0.035(5)
C27 0.054(6) 0.061(6) 0.050(6) 0.012(5) 0.016(5) 0.031(5)
C28 0.070(8) 0.079(8) 0.062(8) 0.016(7) 0.019(6) 0.034(7)
C29 0.071(8) 0.076(8) 0.063(7) 0.030(6) 0.021(6) 0.050(7)
C30 0.094(9) 0.058(7) 0.066(8) 0.019(6) 0.021(7) 0.047(7)
C31 0.060(7) 0.063(7) 0.064(7) 0.017(6) 0.022(6) 0.033(6)
C32 0.040(5) 0.049(5) 0.050(6) 0.014(5) 0.019(5) 0.028(5)
C33 0.047(6) 0.050(6) 0.053(6) 0.013(5) 0.014(5) 0.028(5)
C34 0.048(6) 0.054(6) 0.057(7) 0.009(5) 0.003(5) 0.019(5)
C35 0.064(7) 0.054(7) 0.072(8) 0.018(6) 0.024(6) 0.026(6)
C36 0.055(6) 0.067(7) 0.064(7) 0.031(6) 0.022(6) 0.039(6)
C37 0.044(6) 0.068(7) 0.055(6) 0.012(6) 0.019(5) 0.032(6)
C38 0.088(9) 0.078(9) 0.083(9) -0.017(7) 0.016(8) 0.036(8)
C39 0.059(7) 0.067(7) 0.064(7) 0.008(6) 0.021(6) 0.032(6)
C40 0.060(7) 0.079(8) 0.060(7) 0.006(6) 0.020(6) 0.035(6)
C41 0.052(7) 0.090(9) 0.053(7) 0.016(7) 0.017(6) 0.035(7)
C42 0.105(10) 0.126(12) 0.046(7) 0.028(7) 0.007(7) 0.049(9)
C43 0.24(2) 0.076(11) 0.145(16) -0.006(11) 0.078(15) 0.022(13)

loop_
_atom_type_symbol
_atom_type_description
_atom_type_scat_dispersion_real
_atom_type_scat_dispersion_imag
_atom_type_scat_source
C C 0.0181 0.0091 'International Tables Vol C Tables 4.2.6.8 and 6.1.1.4'
H H 0.0000 0.0000 'International Tables Vol C Tables 4.2.6.8 and 6.1.1.4'
N N 0.0311 0.0180 'International Tables Vol C Tables 4.2.6.8 and 6.1.1.4'
O O 0.0492 0.0322 'International Tables Vol C Tables 4.2.6.8 and 6.1.1.4'
F F 0.0727 0.0534 'International Tables Vol C Tables 4.2.6.8 and 6.1.1.4'
Cl Cl 0.3639 0.7018 'International Tables Vol C Tables 4.2.6.8 and 6.1.1.4'
Ni Ni -3.0029 0.5091 'International Tables Vol C Tables 4.2.6.8 and 6.1.1.4'

loop_
_geom_angle_atom_site_label_1
_geom_angle_atom_site_label_2
_geom_angle_atom_site_label_3
_geom_angle
O1 Ni1 O2 94.0(3)
O1 Ni1 N1 177.2(3)
O2 Ni1 N1 87.8(3)
O1 Ni1 N2 88.3(3)
O2 Ni1 N2 176.4(3)
N1 Ni1 N2 89.7(3)
C1 N1 C4 107.1(8)
C1 N1 Ni1 127.3(7)
C4 N1 Ni1 124.6(6)
C9 N2 C6 103.9(7)
C9 N2 Ni1 129.5(6)
C6 N2 Ni1 118.4(5)
C9 N3 C14 143.2(8)
C9 N3 C11 106.5(7)
C14 N3 C11 110.3(7)
C19 N4 C16 106.9(9)
C19 N4 H4 126.6
C16 N4 H4 126.6
C39 O1 Ni1 127.6(7)
C41 O2 Ni1 124.3(7)
N1 C1 C2 109.5(9)
N1 C1 H1 125.3
C2 C1 H1 125.3
C3 C2 C1 107.7(9)
C3 C2 H2 126.2
C1 C2 H2 126.2
C2 C3 C4 107.2(9)
C2 C3 H3 126.4
C4 C3 H3 126.4
C3 C4 C5 129.6(9)
C3 C4 N1 108.4(8)
C5 C4 N1 122.0(9)
C6 C5 C4 122.9(8)
C6 C5 C20 118.4(8)
C4 C5 C20 118.6(8)
C5 C6 N2 122.7(8)
C5 C6 C7 125.9(8)
N2 C6 C7 111.1(7)
C8 C7 C6 105.8(7)
C8 C7 H7 127.1
C6 C7 H7 127.1
C7 C8 C9 106.0(7)
C7 C8 C10 145.3(8)
C9 C8 C10 108.7(8)
N2 C9 N3 138.6(8)
N2 C9 C8 113.1(8)
N3 C9 C8 108.2(7)
C11 C10 C8 104.5(7)
C11 C10 C26 128.0(9)
C8 C10 C26 127.3(8)
C10 C11 N3 111.8(8)
C10 C11 C12 142.4(9)
N3 C11 C12 105.7(8)
C13 C12 C11 108.7(8)
C13 C12 H12 125.6
C11 C12 H12 125.6
C12 C13 C14 111.8(8)
C12 C13 H13 124.1
C14 C13 H13 124.1
C15 C14 N3 127.1(8)
C15 C14 C13 128.8(9)
N3 C14 C13 103.2(7)
C14 C15 C16 119.9(9)
C14 C15 C32 121.6(8)
C16 C15 C32 118.5(8)
C17 C16 N4 105.5(8)
C17 C16 C15 130.5(9)
N4 C16 C15 123.9(9)
C18 C17 C16 106.8(9)
C18 C17 H17 126.6
C16 C17 H17 126.6
C19 C18 C17 110.4(10)
C19 C18 H18 124.8
C17 C18 H18 124.8
C18 C19 N4 110.4(9)
C18 C19 H19 124.8
N4 C19 H19 124.8
C25 C20 C21 116.8(9)
C25 C20 C5 123.1(8)
C21 C20 C5 120.0(9)
F1 C21 C20 119.9(9)
F1 C21 C22 117.8(9)
C20 C21 C22 122.2(9)
C23 C22 F2 120.0(9)
C23 C22 C21 120.9(9)
F2 C22 C21 119.0(9)
F3 C23 C22 120.3(9)
F3 C23 C24 121.4(9)
C22 C23 C24 118.3(9)
F4 C24 C23 119.5(9)
F4 C24 C25 120.6(10)
C23 C24 C25 119.9(9)
C20 C25 F5 121.6(9)
C20 C25 C24 121.8(9)
F5 C25 C24 116.5(9)
C31 C26 C27 115.6(9)
C31 C26 C10 124.3(9)
C27 C26 C10 119.9(9)
F6 C27 C26 119.8(9)
F6 C27 C28 119.0(10)
C26 C27 C28 121.2(10)
C29 C28 F7 121.6(11)
C29 C28 C27 120.6(11)
F7 C28 C27 117.7(11)
C28 C29 F8 120.3(11)
C28 C29 C30 120.9(10)
F8 C29 C30 118.8(11)
F9 C30 C29 121.1(10)
F9 C30 C31 119.6(11)
C29 C30 C31 119.3(11)
F10 C31 C30 117.7(10)
F10 C31 C26 120.0(9)
C30 C31 C26 122.3(10)
C33 C32 C37 113.8(9)
C33 C32 C15 123.5(8)
C37 C32 C15 122.5(9)
F11 C33 C32 118.4(8)
F11 C33 C34 116.1(9)
C32 C33 C34 125.5(9)
F12 C34 C35 119.7(10)
F12 C34 C33 122.2(9)
C35 C34 C33 118.1(10)
C36 C35 F13 121.1(10)
C36 C35 C34 119.1(10)
F13 C35 C34 119.8(10)
C35 C36 F14 120.8(10)
C35 C36 C37 123.1(10)
F14 C36 C37 116.0(10)
F15 C37 C36 119.8(9)
F15 C37 C32 119.9(9)
C36 C37 C32 120.3(9)
C39 C38 H38A 109.5
C39 C38 H38B 109.5
H38A C38 H38B 109.5
C39 C38 H38C 109.5
H38A C38 H38C 109.5
H38B C38 H38C 109.5
O1 C39 C40 126.1(11)
O1 C39 C38 114.6(9)
C40 C39 C38 119.3(10)
C41 C40 C39 119.4(10)
C41 C40 H40 120.3
C39 C40 H40 120.3
O2 C41 C40 128.0(10)
O2 C41 C42 110.6(10)
C40 C41 C42 121.4(10)
C41 C42 H42A 109.5
C41 C42 H42B 109.5
H42A C42 H42B 109.5
C41 C42 H42C 109.5
H42A C42 H42C 109.5
H42B C42 H42C 109.5
Cl1 C43 Cl2 115.8(9)
Cl1 C43 H43A 108.3
Cl2 C43 H43A 108.3
Cl1 C43 H43B 108.3
Cl2 C43 H43B 108.3
H43A C43 H43B 107.4

loop_
_geom_bond_atom_site_label_1
_geom_bond_atom_site_label_2
_geom_bond_distance
Ni1 O1 1.834(6)
Ni1 O2 1.866(6)
Ni1 N1 1.869(7)
Ni1 N2 1.930(6)
Cl1 C43 1.591(13)
Cl2 C43 1.764(13)
F1 C21 1.360(10)
F2 C22 1.367(9)
F3 C23 1.323(9)
F4 C24 1.340(10)
F5 C25 1.356(9)
F6 C27 1.331(10)
F7 C28 1.342(11)
F8 C29 1.350(9)
F9 C30 1.322(10)
F10 C31 1.322(10)
F11 C33 1.365(9)
F12 C34 1.313(10)
F13 C35 1.335(10)
F14 C36 1.372(9)
F15 C37 1.338(10)
N1 C1 1.353(10)
N1 C4 1.415(10)
N2 C9 1.320(9)
N2 C6 1.416(9)
N3 C9 1.371(9)
N3 C14 1.423(9)
N3 C11 1.435(9)
N4 C19 1.363(10)
N4 C16 1.440(10)
N4 H4 0.8600
O1 C39 1.271(11)
O2 C41 1.311(11)
C1 C2 1.414(12)
C1 H1 0.9300
C2 C3 1.382(11)
C2 H2 0.9300
C3 C4 1.403(11)
C3 H3 0.9300
C4 C5 1.403(10)
C5 C6 1.396(10)
C5 C20 1.484(10)
C6 C7 1.418(10)
C7 C8 1.372(10)
C7 H7 0.9300
C8 C9 1.440(10)
C8 C10 1.440(10)
C10 C11 1.383(10)
C10 C26 1.452(10)
C11 C12 1.439(11)
C12 C13 1.340(10)
C12 H12 0.9300
C13 C14 1.462(11)
C13 H13 0.9300
C14 C15 1.363(10)
C15 C16 1.443(11)
C15 C32 1.477(10)
C16 C17 1.413(11)
C17 C18 1.381(11)
C17 H17 0.9300
C18 C19 1.312(12)
C18 H18 0.9300
C19 H19 0.9300
C20 C25 1.349(11)
C20 C21 1.361(11)
C21 C22 1.374(11)
C22 C23 1.348(12)
C23 C24 1.364(12)
C24 C25 1.399(11)
C26 C31 1.399(12)
C26 C27 1.399(12)
C27 C28 1.406(12)
C28 C29 1.335(13)
C29 C30 1.361(13)
C30 C31 1.397(12)
C32 C33 1.366(11)
C32 C37 1.409(11)
C33 C34 1.371(11)
C34 C35 1.369(12)
C35 C36 1.318(13)
C36 C37 1.377(12)
C38 C39 1.539(12)
C38 H38A 0.9600
C38 H38B 0.9600
C38 H38C 0.9600
C39 C40 1.415(12)
C40 C41 1.365(13)
C40 H40 0.9300
C41 C42 1.514(11)
C42 H42A 0.9600
C42 H42B 0.9600
C42 H42C 0.9600
C43 H43A 0.9700
C43 H43B 0.9700

loop_
_geom_torsion_atom_site_label_1
_geom_torsion_atom_site_label_2
_geom_torsion_atom_site_label_3
_geom_torsion_atom_site_label_4
_geom_torsion
O1 Ni1 N1 C1 157(6)
O2 Ni1 N1 C1 26.0(8)
N2 Ni1 N1 C1 -156.6(8)
O1 Ni1 N1 C4 -10(7)
O2 Ni1 N1 C4 -141.3(7)
N2 Ni1 N1 C4 36.0(7)
O1 Ni1 N2 C9 -11.6(8)
O2 Ni1 N2 C9 -142(5)
N1 Ni1 N2 C9 170.4(8)
O1 Ni1 N2 C6 131.5(6)
O2 Ni1 N2 C6 1(5)
N1 Ni1 N2 C6 -46.5(6)
O2 Ni1 O1 C39 6.4(8)
N1 Ni1 O1 C39 -125(6)
N2 Ni1 O1 C39 -170.9(8)
O1 Ni1 O2 C41 -7.5(8)
N1 Ni1 O2 C41 170.4(8)
N2 Ni1 O2 C41 123(5)
C4 N1 C1 C2 -2.4(11)
Ni1 N1 C1 C2 -171.6(7)
N1 C1 C2 C3 3.3(13)
C1 C2 C3 C4 -2.7(13)
C2 C3 C4 C5 -176.4(10)
C2 C3 C4 N1 1.3(12)
C1 N1 C4 C3 0.7(11)
Ni1 N1 C4 C3 170.2(7)
C1 N1 C4 C5 178.6(9)
Ni1 N1 C4 C5 -11.8(13)
C3 C4 C5 C6 162.4(10)
N1 C4 C5 C6 -15.1(15)
C3 C4 C5 C20 -13.1(16)
N1 C4 C5 C20 169.5(8)
C4 C5 C6 N2 1.3(15)
C20 C5 C6 N2 176.7(8)
C4 C5 C6 C7 -172.7(9)
C20 C5 C6 C7 2.8(14)
C9 N2 C6 C5 -172.5(9)
Ni1 N2 C6 C5 36.0(11)
C9 N2 C6 C7 2.3(10)
Ni1 N2 C6 C7 -149.2(6)
C5 C6 C7 C8 172.4(9)
N2 C6 C7 C8 -2.1(10)
C6 C7 C8 C9 1.1(10)
C6 C7 C8 C10 179.5(13)
C6 N2 C9 N3 174.0(11)
Ni1 N2 C9 N3 -39.0(16)
C6 N2 C9 C8 -1.6(10)
Ni1 N2 C9 C8 145.5(6)
C14 N3 C9 N2 -2(2)
C11 N3 C9 N2 179.4(11)
C14 N3 C9 C8 173.9(11)
C11 N3 C9 C8 -4.9(10)
C7 C8 C9 N2 0.3(11)
C10 C8 C9 N2 -178.7(7)
C7 C8 C9 N3 -176.6(7)
C10 C8 C9 N3 4.4(10)
C7 C8 C10 C11 179.7(13)
C9 C8 C10 C11 -1.9(10)
C7 C8 C10 C26 -5(2)
C9 C8 C10 C26 172.9(8)
C8 C10 C11 N3 -1.2(10)
C26 C10 C11 N3 -175.9(8)
C8 C10 C11 C12 -178.6(12)
C26 C10 C11 C12 7(2)
C9 N3 C11 C10 3.9(10)
C14 N3 C11 C10 -175.4(7)
C9 N3 C11 C12 -177.7(7)
C14 N3 C11 C12 3.0(10)
C10 C11 C12 C13 177.9(12)
N3 C11 C12 C13 0.3(11)
C11 C12 C13 C14 -3.5(12)
C9 N3 C14 C15 -13.9(19)
C11 N3 C14 C15 165.0(9)
C9 N3 C14 C13 176.3(11)
C11 N3 C14 C13 -4.8(9)
C12 C13 C14 C15 -164.4(9)
C12 C13 C14 N3 5.2(11)
N3 C14 C15 C16 166.0(8)
C13 C14 C15 C16 -26.7(15)
N3 C14 C15 C32 -16.0(15)
C13 C14 C15 C32 151.3(9)
C19 N4 C16 C17 -0.9(11)
C19 N4 C16 C15 175.5(9)
C14 C15 C16 C17 -27.8(16)
C32 C15 C16 C17 154.1(10)
C14 C15 C16 N4 156.8(9)
C32 C15 C16 N4 -21.2(14)
N4 C16 C17 C18 1.4(11)
C15 C16 C17 C18 -174.7(10)
C16 C17 C18 C19 -1.4(13)
C17 C18 C19 N4 0.8(14)
C16 N4 C19 C18 0.1(12)
C6 C5 C20 C25 -109.9(11)
C4 C5 C20 C25 65.8(13)
C6 C5 C20 C21 75.3(12)
C4 C5 C20 C21 -109.0(11)
C25 C20 C21 F1 -178.9(8)
C5 C20 C21 F1 -3.8(14)
C25 C20 C21 C22 -0.7(15)
C5 C20 C21 C22 174.4(8)
F1 C21 C22 C23 176.7(9)
C20 C21 C22 C23 -1.6(17)
F1 C21 C22 F2 -1.0(14)
C20 C21 C22 F2 -179.2(9)
F2 C22 C23 F3 1.5(16)
C21 C22 C23 F3 -176.1(9)
F2 C22 C23 C24 -179.5(9)
C21 C22 C23 C24 2.8(17)
F3 C23 C24 F4 -2.6(16)
C22 C23 C24 F4 178.4(9)
F3 C23 C24 C25 177.0(9)
C22 C23 C24 C25 -1.9(17)
C21 C20 C25 F5 -177.0(8)
C5 C20 C25 F5 8.1(15)
C21 C20 C25 C24 1.7(15)
C5 C20 C25 C24 -173.3(9)
F4 C24 C25 C20 179.3(9)
C23 C24 C25 C20 -0.4(16)
F4 C24 C25 F5 -2.0(15)
C23 C24 C25 F5 178.3(9)
C11 C10 C26 C31 36.5(15)
C8 C10 C26 C31 -137.1(10)
C11 C10 C26 C27 -148.8(10)
C8 C10 C26 C27 37.5(14)
C31 C26 C27 F6 -178.5(8)
C10 C26 C27 F6 6.4(14)
C31 C26 C27 C28 1.2(14)
C10 C26 C27 C28 -173.9(9)
F6 C27 C28 C29 177.3(10)
C26 C27 C28 C29 -2.3(17)
F6 C27 C28 F7 -1.1(15)
C26 C27 C28 F7 179.3(9)
F7 C28 C29 F8 -1.6(17)
C27 C28 C29 F8 -179.9(9)
F7 C28 C29 C30 178.8(10)
C27 C28 C29 C30 0.5(18)
C28 C29 C30 F9 -179.8(10)
F8 C29 C30 F9 0.6(17)
C28 C29 C30 C31 2.4(18)
F8 C29 C30 C31 -177.2(9)
F9 C30 C31 F10 -0.1(16)
C29 C30 C31 F10 177.7(10)
F9 C30 C31 C26 178.6(9)
C29 C30 C31 C26 -3.6(17)
C27 C26 C31 F10 -179.5(8)
C10 C26 C31 F10 -4.7(15)
C27 C26 C31 C30 1.8(15)
C10 C26 C31 C30 176.6(9)
C14 C15 C32 C33 -49.2(13)
C16 C15 C32 C33 128.9(10)
C14 C15 C32 C37 135.5(9)
C16 C15 C32 C37 -46.4(12)
C37 C32 C33 F11 178.9(7)
C15 C32 C33 F11 3.3(13)
C37 C32 C33 C34 0.2(14)
C15 C32 C33 C34 -175.5(9)
F11 C33 C34 F12 1.3(15)
C32 C33 C34 F12 -179.9(9)
F11 C33 C34 C35 -176.8(9)
C32 C33 C34 C35 2.0(17)
F12 C34 C35 C36 180.0(9)
C33 C34 C35 C36 -1.9(17)
F12 C34 C35 F13 1.2(17)
C33 C34 C35 F13 179.3(9)
F13 C35 C36 F14 0.7(16)
C34 C35 C36 F14 -178.1(9)
F13 C35 C36 C37 178.5(9)
C34 C35 C36 C37 -0.3(17)
C35 C36 C37 F15 -178.4(9)
F14 C36 C37 F15 -0.5(13)
C35 C36 C37 C32 2.5(16)
F14 C36 C37 C32 -179.5(7)
C33 C32 C37 F15 178.6(8)
C15 C32 C37 F15 -5.7(13)
C33 C32 C37 C36 -2.4(13)
C15 C32 C37 C36 173.3(8)
Ni1 O1 C39 C40 -2.2(15)
Ni1 O1 C39 C38 177.4(6)
O1 C39 C40 C41 -3.1(17)
C38 C39 C40 C41 177.3(9)
Ni1 O2 C41 C40 4.9(15)
Ni1 O2 C41 C42 -173.7(6)
C39 C40 C41 O2 1.6(17)
C39 C40 C41 C42 -179.9(9)
